data_7715266
loop_
_publ_author_name
'Huang, Qiu-Qin'
'Lin, Yan-Yan'
'Wang, Yu-Ling'
'Qi, Jia Yuan'
'Fu, FengFu'
'Wei, Qiao-Hua'

_publ_section_title
;
 Pargyline-phosphine copper(I) clusters with tunable emission for
 light-emitting devices.
;
_journal_issue 13
_journal_name_full 'Dalton transactions (Cambridge, England : 2003)'
_journal_page_first 5844
_journal_page_last 5850
_journal_paper_doi 10.1039/d4dt00022f
_journal_volume 53
_journal_year 2024
_chemical_formula_moiety 'C36 H22 Ag6 N6 O12 S6, 2(C24 H20 P), 3(C2 H6 O)'
_chemical_formula_sum 'C90 H80 Ag6 N6 O15 P2 S6'
_chemical_formula_weight 2387.12
_space_group_crystal_system triclinic
_space_group_IT_number 2
_space_group_name_Hall '-P 1'
_space_group_name_H-M_alt 'P -1'
_atom_sites_solution_hydrogens mixed
_atom_sites_solution_primary dual
_audit_creation_date 2022-12-03
_audit_creation_method
;
Olex2 1.3
(compiled 2020.11.12 svn.r5f609507 for OlexSys, GUI svn.r6408)
;
_audit_update_record
;
2023-06-23 deposited with the CCDC.	2024-02-26 downloaded from the CCDC.
;
_cell_angle_alpha 114.682(2)
_cell_angle_beta 93.7390(10)
_cell_angle_gamma 106.5560(10)
_cell_formula_units_Z 1
_cell_length_a 12.8999(3)
_cell_length_b 13.6888(7)
_cell_length_c 14.8392(4)
_cell_measurement_reflns_used 9847
_cell_measurement_temperature 100.0
_cell_measurement_theta_max 66.575
_cell_measurement_theta_min 5.466
_cell_volume 2230.63(15)
_computing_cell_refinement 'SAINT V8.40B (?, 2016)'
_computing_data_reduction 'SAINT V8.40B (?, 2016)'
_computing_molecular_graphics 'Olex2 1.3 (Dolomanov et al., 2009)'
_computing_publication_material 'Olex2 1.3 (Dolomanov et al., 2009)'
_computing_structure_refinement 'SHELXL 2018/3 (Sheldrick, 2015)'
_computing_structure_solution 'SHELXT 2018/2 (Sheldrick, 2018)'
_diffrn_ambient_temperature 100.0
_diffrn_measured_fraction_theta_full 0.985
_diffrn_measured_fraction_theta_max 0.985
_diffrn_measurement_device_type 'Bruker D8 VENTURE PHOTON III'
_diffrn_radiation_type CuK\a
_diffrn_radiation_wavelength 1.54178
_diffrn_reflns_av_R_equivalents 0.0331
_diffrn_reflns_av_unetI/netI 0.0344
_diffrn_reflns_Laue_measured_fraction_full 0.985
_diffrn_reflns_Laue_measured_fraction_max 0.985
_diffrn_reflns_limit_h_max 15
_diffrn_reflns_limit_h_min -15
_diffrn_reflns_limit_k_max 5
_diffrn_reflns_limit_k_min -16
_diffrn_reflns_limit_l_max 17
_diffrn_reflns_limit_l_min -15
_diffrn_reflns_number 20358
_diffrn_reflns_point_group_measured_fraction_full 0.985
_diffrn_reflns_point_group_measured_fraction_max 0.985
_diffrn_reflns_theta_full 66.724
_diffrn_reflns_theta_max 66.724
_diffrn_reflns_theta_min 5.465
_diffrn_source_current 1.1
_diffrn_source_power 0.055
_diffrn_source_voltage 50.0
_exptl_absorpt_coefficient_mu 12.576
_exptl_absorpt_correction_T_max 0.7528
_exptl_absorpt_correction_T_min 0.4210
_exptl_absorpt_correction_type multi-scan
_exptl_absorpt_process_details
;
SADABS-2016/2 (Bruker,2016/2) was used for absorption correction.
wR2(int) was 0.1175 before and 0.0473 after correction.
The Ratio of minimum to maximum transmission is 0.5592.
The \l/2 correction factor is Not present.
;
_exptl_crystal_colour 'clear light yellow'
_exptl_crystal_colour_lustre clear
_exptl_crystal_colour_modifier light
_exptl_crystal_colour_primary yellow
_exptl_crystal_density_diffrn 1.777
_exptl_crystal_description block
_exptl_crystal_F_000 1190
_exptl_crystal_size_max 0.12
_exptl_crystal_size_mid 0.11
_exptl_crystal_size_min 0.1
_refine_diff_density_max 1.878
_refine_diff_density_min -1.350
_refine_diff_density_rms 0.132
_refine_ls_extinction_method none
_refine_ls_goodness_of_fit_ref 1.056
_refine_ls_hydrogen_treatment mixed
_refine_ls_matrix_type full
_refine_ls_number_parameters 599
_refine_ls_number_reflns 7798
_refine_ls_number_restraints 194
_refine_ls_restrained_S_all 1.089
_refine_ls_R_factor_all 0.0481
_refine_ls_R_factor_gt 0.0474
_refine_ls_shift/su_max 0.000
_refine_ls_shift/su_mean 0.000
_refine_ls_structure_factor_coef Fsqd
_refine_ls_weighting_details 'w=1/[\s^2^(Fo^2^)+(0.0644P)^2^+11.3184P] where P=(Fo^2^+2Fc^2^)/3'
_refine_ls_weighting_scheme calc
_refine_ls_wR_factor_gt 0.1288
_refine_ls_wR_factor_ref 0.1294
_reflns_Friedel_coverage 0.000
_reflns_number_gt 7620
_reflns_number_total 7798
_reflns_threshold_expression 'I > 2\s(I)'
_cod_data_source_file d4dt00022f2.cif
_cod_data_source_block cu_220824c_0m
_cod_depositor_comments 'Adding full bibliography for 7715265--7715267.cif.'
_cod_original_cell_volume 2230.63(14)
_cod_database_code 7715266
_shelx_shelxl_version_number 2018/3
_shelx_space_group_comment
;
The symmetry employed for this shelxl refinement is uniquely defined
by the following loop, which should always be used as a source of
symmetry information in preference to the above space-group names.
They are only intended as comments.
;
_shelx_estimated_absorpt_t_max 0.366
_shelx_estimated_absorpt_t_min 0.314
_olex2_refinement_description
;
1. Restrained distances
 O3-C11
 1.42 with sigma of 0.02
 O3-O1
 2.9 with sigma of 0.001
 O8-C41
 1.28 with sigma of 0.001
 O7-C41
 1.2 with sigma of 0.001
 O8A-C41
 1.28 with sigma of 0.001
 O7A-C41
 1.2 with sigma of 0.001
 C11-C45
 1.51 with sigma of 0.02
 O8-O7
 2.2 with sigma of 0.001
 C21-O6
 1.42 with sigma of 0.001
 O3-C45
 2.37 with sigma of 0.04
2. Restrained planarity
 O7A, O8A, C15, C41
 with sigma of 0.001
3. Uiso/Uaniso restraints and constraints
N2 \\sim C7 \\sim C15 \\sim C17 \\sim C23 \\sim C31 \\sim C41: within 2A with
sigma of 0.004 and sigma for terminal atoms of 0.008 within 2A
O3 \\sim C11 \\sim C45: within 2A with sigma of 0.004 and sigma for terminal
atoms of 0.008 within 2A
O5: within 2A with sigma of 0.004 and sigma for terminal atoms of 0.008 within
2A
O6 \\sim C21 \\sim C43: within 1.7A with sigma of 0.004 and sigma for terminal
atoms of 0.008 within 1.7A
O4: within 2A with sigma of 0.004 and sigma for terminal atoms of 0.008 within
2A
Ag2: within 2A with sigma of 0.004 and sigma for terminal atoms of 0.008 within
2A
O4 \\sim O5 \\sim C30: within 2A with sigma of 0.004 and sigma for terminal
atoms of 0.008 within 2A
O7 \\sim O7A \\sim O8 \\sim O8A \\sim H31: within 2A with sigma of 0.004 and
sigma for terminal atoms of 0.008 within 2A
C18 \\sim C19 \\sim C25 \\sim C33 \\sim C35 \\sim C39: within 2A with sigma of
0.004 and sigma for terminal atoms of 0.008 within 2A
C2 \\sim C5 \\sim C14 \\sim C22 \\sim C36 \\sim C37: within 2A with sigma of
0.004 and sigma for terminal atoms of 0.008 within 2A
Uanis(O3) \\sim Ueq: with sigma of 0.001 and sigma for terminal atoms of 0.002
4. Rigid body (RIGU) restrains
 O3, C11, C45
 with sigma for 1-2 distances of 0.004 and sigma for 1-3 distances of 0.004
5. Others
 Sof(O7A)=Sof(O8A)=1-FVAR(1)
 Sof(O7)=Sof(O8)=FVAR(1)
 Fixed Sof: O3(0.5) H3A(0.5) C11(0.5) H11A(0.5) H11B(0.5) C45(0.5) H45A(0.5)
 H45B(0.5) H45C(0.5)
6.a Riding coordinates:
 O2(H2), O6(H6A), C43(H43A,H43B,H43C)
6.b Secondary CH2 refined with riding coordinates:
 C11(H11A,H11B), C21(H21A,H21B)
6.c Me refined with riding coordinates:
 C45(H45A,H45B,H45C)
6.d Aromatic/amide H refined with riding coordinates:
 C2(H2A), C3(H3), C4(H4), C5(H5A), C6(H6), C8(H8), C9(H9), C13(H13), C14(H14),
 C17(H17), C19(H19), C24(H24), C25(H25), C26(H26), C27(H27), C28(H28), C29(H29),
  C31(H31), C32(H32), C33(H33), C34(H34), C35(H35), C36(H36), C37(H37),
 C38(H38), C39(H39), C42(H42), C46(H46)
6.e Tetrahedral OH refined with riding coordinates:
 O3(H3A), O5(H5)
;
_olex2_submission_special_instructions 'No special instructions were received'

loop_
_space_group_symop_operation_xyz
'x, y, z'
'-x, -y, -z'

loop_
_atom_site_label
_atom_site_type_symbol
_atom_site_fract_x
_atom_site_fract_y
_atom_site_fract_z
_atom_site_U_iso_or_equiv
_atom_site_adp_type
_atom_site_occupancy
_atom_site_site_symmetry_order
_atom_site_calc_flag
_atom_site_refinement_flags_posn
_atom_site_refinement_flags_adp
_atom_site_refinement_flags_occupancy
_atom_site_disorder_assembly
_atom_site_disorder_group
Ag1 Ag 0.40973(3) 0.37850(3) -0.15696(3) 0.03112(12) Uani 1 1 d . . . . .
Ag2 Ag 0.49218(3) 0.36341(3) 0.02998(3) 0.03391(13) Uani 1 1 d . . . A 1
Ag3 Ag 0.32169(3) 0.46925(3) 0.02137(3) 0.03301(13) Uani 1 1 d . . . . .
S1 S 0.30365(11) 0.59160(11) -0.05774(10) 0.0308(3) Uani 1 1 d . . . . .
S2 S 0.40818(11) 0.56657(12) 0.20610(11) 0.0379(3) Uani 1 1 d . . . . .
S3 S 0.34337(10) 0.21707(11) -0.11683(10) 0.0308(3) Uani 1 1 d . . . . .
P1 P 0.74001(11) 1.04080(12) 0.73074(10) 0.0316(3) Uani 1 1 d . . . . .
O1 O 0.1737(4) -0.0442(4) -0.2547(3) 0.0439(10) Uani 1 1 d D . . . .
O2 O 0.1769(4) -0.0727(4) -0.1172(4) 0.0450(10) Uani 1 1 d . . . . .
H2 H 0.165205 -0.146523 -0.162607 0.054 Uiso 1 1 d R U . . .
O3 O 0.1176(19) 0.0707(16) -0.3664(14) 0.173(7) Uani 0.5 1 d D U P B -1
H3A H 0.124494 0.016936 -0.355831 0.260 Uiso 0.5 1 calc R U P B -1
O4 O 0.1207(5) 0.6721(4) -0.1282(4) 0.0574(12) Uani 1 1 d . U . . .
O5 O 0.2138(5) 0.7461(4) -0.2164(5) 0.0673(14) Uani 1 1 d . U . . .
H5 H 0.209601 0.716010 -0.279360 0.101 Uiso 1 1 calc R U . . .
O6 O 0.2476(9) 0.7196(10) 0.5877(7) 0.144(4) Uani 1 1 d D U . . .
H6A H 0.286235 0.687327 0.541567 0.173 Uiso 1 1 d R U . . .
O7 O 0.3864(10) 0.6227(11) 0.5000(5) 0.116(4) Uani 0.538(10) 1 d D U P C 1
O7A O 0.4117(11) 0.6567(6) 0.4455(9) 0.107(5) Uani 0.462(10) 1 d D U P C 2
O8 O 0.2634(8) 0.5415(13) 0.3572(6) 0.137(5) Uani 0.538(10) 1 d D U P C 1
O8A O 0.2604(8) 0.5202(12) 0.4312(10) 0.127(5) Uani 0.462(10) 1 d D U P C 2
N1 N 0.2944(4) 0.4282(4) -0.2417(4) 0.0316(10) Uani 1 1 d . . . . .
N2 N 0.4627(4) 0.3854(5) 0.1898(4) 0.0422(10) Uani 1 1 d . U . . .
N3 N 0.1926(4) 0.2949(4) -0.0183(3) 0.0297(9) Uani 1 1 d . . . . .
C1 C 0.1434(4) 0.0913(4) -0.1016(4) 0.0283(11) Uani 1 1 d . . . . .
C2 C 0.9899(6) 1.4001(6) 0.8411(6) 0.0602(16) Uani 1 1 d . U . . .
H2A H 1.041182 1.474959 0.862385 0.072 Uiso 1 1 calc R U . . .
C3 C 0.8062(5) 0.8135(5) 0.8142(5) 0.0407(14) Uani 1 1 d . . . . .
H3 H 0.785726 0.783486 0.860239 0.049 Uiso 1 1 calc R U . . .
C4 C 0.0463(4) 0.0804(5) -0.0663(4) 0.0296(11) Uani 1 1 d . . . . .
H4 H -0.003607 0.006405 -0.082749 0.036 Uiso 1 1 calc R U . . .
C5 C 0.8796(7) 1.3833(7) 0.8420(7) 0.0726(18) Uani 1 1 d . U . . .
H5A H 0.855462 1.447363 0.865519 0.087 Uiso 1 1 calc R U . . .
C6 C 0.0211(5) 0.1759(5) -0.0075(4) 0.0314(11) Uani 1 1 d . . . . .
H6 H -0.045447 0.169518 0.017192 0.038 Uiso 1 1 calc R U . . .
C7 C 0.4876(6) 0.3176(6) 0.2253(6) 0.0483(13) Uani 1 1 d . U . . .
H7 H 0.511(7) 0.259(7) 0.189(6) 0.058 Uiso 1 1 d . U . . .
C8 C 0.0972(5) 0.2814(5) 0.0140(4) 0.0313(11) Uani 1 1 d . . . . .
H8 H 0.080936 0.348120 0.053928 0.038 Uiso 1 1 calc R U . . .
C9 C 0.2239(8) 0.4173(7) -0.3993(5) 0.067(2) Uani 1 1 d . . . . .
H9 H 0.211037 0.380494 -0.471339 0.080 Uiso 1 1 calc R U . . .
C10 C 0.1674(4) -0.0167(5) -0.1661(5) 0.0331(12) Uani 1 1 d . . . . .
C11 C 0.042(2) 0.023(3) -0.4662(18) 0.153(7) Uani 0.5 1 d D U P B -1
H11A H -0.019818 -0.045958 -0.475748 0.183 Uiso 0.5 1 calc R U P B -1
H11B H 0.082321 -0.001320 -0.521228 0.183 Uiso 0.5 1 calc R U P B -1
C12 C 0.2162(4) 0.2011(5) -0.0762(4) 0.0282(11) Uani 1 1 d . . . . .
C13 C 0.9040(6) 0.8157(6) 0.6833(5) 0.0479(16) Uani 1 1 d . . . . .
H13 H 0.951370 0.788212 0.640370 0.057 Uiso 1 1 calc R U . . .
C14 C 0.9513(5) 1.1980(5) 0.7778(5) 0.0392(11) Uani 1 1 d . U . . .
H14 H 0.976394 1.134605 0.755032 0.047 Uiso 1 1 calc R U . . .
C15 C 0.3983(6) 0.4745(7) 0.3393(5) 0.0587(15) Uani 1 1 d . U . . .
C16 C 0.2669(4) 0.5207(4) -0.1909(4) 0.0305(11) Uani 1 1 d . . . . .
C17 C 0.4724(6) 0.3230(7) 0.3175(6) 0.0546(14) Uani 1 1 d . U . . .
H17 H 0.492679 0.274474 0.340497 0.066 Uiso 1 1 calc R U . . .
C18 C 0.6853(5) 0.9920(6) 0.5990(5) 0.0435(12) Uani 1 1 d . U . . .
C19 C 0.5940(7) 0.9173(8) 0.3979(6) 0.0692(17) Uani 1 1 d . U . . .
H19 H 0.563098 0.891650 0.328747 0.083 Uiso 1 1 calc R U . . .
C20 C 0.6315(5) 1.0456(5) 0.7999(4) 0.0343(12) Uani 1 1 d . . . . .
C21 C 0.1478(11) 0.7134(16) 0.5356(11) 0.158(4) Uani 1 1 d D U . . .
H21A H 0.150461 0.793654 0.560863 0.189 Uiso 1 1 calc R U . . .
H21B H 0.087906 0.676357 0.561466 0.189 Uiso 1 1 calc R U . . .
C22 C 0.8411(5) 1.1818(5) 0.7797(5) 0.0412(12) Uani 1 1 d . U . . .
C23 C 0.4233(5) 0.4663(6) 0.2474(5) 0.0465(13) Uani 1 1 d . U . . .
C24 C 0.2720(6) 0.3777(6) -0.3439(5) 0.0460(15) Uani 1 1 d . . . . .
H24 H 0.290618 0.311245 -0.378978 0.055 Uiso 1 1 calc R U . . .
C25 C 0.6299(6) 0.8757(7) 0.5356(5) 0.0519(14) Uani 1 1 d . U . . .
H25 H 0.624424 0.821526 0.560890 0.062 Uiso 1 1 calc R U . . .
C26 C 0.4674(6) 1.0397(6) 0.9101(6) 0.0470(16) Uani 1 1 d . . . . .
H26 H 0.410676 1.037848 0.947741 0.056 Uiso 1 1 calc R U . . .
C27 C 0.1945(8) 0.5121(7) -0.3486(5) 0.060(2) Uani 1 1 d . . . . .
H27 H 0.160275 0.540957 -0.385647 0.072 Uiso 1 1 calc R U . . .
C28 C 0.7671(5) 0.8966(5) 0.8105(4) 0.0355(12) Uani 1 1 d . . . . .
H28 H 0.721103 0.924792 0.854814 0.043 Uiso 1 1 calc R U . . .
C29 C 0.8646(5) 0.8975(5) 0.6772(5) 0.0388(13) Uani 1 1 d . . . . .
H29 H 0.884501 0.925498 0.629701 0.047 Uiso 1 1 calc R U . . .
C30 C 0.1784(6) 0.6682(5) -0.1893(5) 0.0435(13) Uani 1 1 d . U . . .
C31 C 0.4269(6) 0.4009(7) 0.3754(5) 0.0551(14) Uani 1 1 d . U . . .
H31 H 0.414283 0.406369 0.439443 0.066 Uiso 1 1 calc R U . . .
C32 C 0.5748(6) 1.1080(5) 0.9593(5) 0.0443(15) Uani 1 1 d . . . . .
H32 H 0.592129 1.152545 1.031008 0.053 Uiso 1 1 calc R U . . .
C33 C 0.5832(7) 0.8399(8) 0.4357(6) 0.0638(16) Uani 1 1 d . U . . .
H33 H 0.543162 0.761010 0.392885 0.077 Uiso 1 1 calc R U . . .
C34 C 0.5228(5) 0.9753(5) 0.7511(5) 0.0369(13) Uani 1 1 d . . . . .
H34 H 0.505006 0.928367 0.679796 0.044 Uiso 1 1 calc R U . . .
C35 C 0.6937(6) 1.0693(7) 0.5604(6) 0.0567(14) Uani 1 1 d . U . . .
H35 H 0.730066 1.148913 0.603192 0.068 Uiso 1 1 calc R U . . .
C36 C 1.0251(5) 1.3078(6) 0.8093(5) 0.0453(12) Uani 1 1 d . U . . .
H36 H 1.101193 1.319280 0.808783 0.054 Uiso 1 1 calc R U . . .
C37 C 0.8034(6) 1.2748(6) 0.8092(7) 0.0617(16) Uani 1 1 d . U . . .
H37 H 0.726920 1.263547 0.806724 0.074 Uiso 1 1 calc R U . . .
C38 C 0.6579(6) 1.1122(5) 0.9051(5) 0.0434(14) Uani 1 1 d . . . . .
H38 H 0.732077 1.159950 0.939043 0.052 Uiso 1 1 calc R U . . .
C39 C 0.6489(7) 1.0305(8) 0.4591(6) 0.0687(16) Uani 1 1 d . U . . .
H39 H 0.656731 1.083610 0.432278 0.082 Uiso 1 1 calc R U . . .
C40 C 0.7961(5) 0.9384(5) 0.7405(4) 0.0344(12) Uani 1 1 d . . . . .
C41 C 0.3542(6) 0.5579(5) 0.4112(4) 0.081(2) Uani 1 1 d D U . . .
C42 C 0.4416(5) 0.9734(6) 0.8057(6) 0.0456(15) Uani 1 1 d . . . . .
H42 H 0.367162 0.926607 0.771900 0.055 Uiso 1 1 calc R U . . .
C43 C 0.1079(19) 0.6598(19) 0.4257(15) 0.183(5) Uani 1 1 d . U . . .
H43A H 0.097235 0.577925 0.395938 0.274 Uiso 1 1 d R U . . .
H43B H 0.170335 0.698835 0.404598 0.274 Uiso 1 1 d R U . . .
H43C H 0.040675 0.669995 0.402548 0.274 Uiso 1 1 d R U . . .
C44 C 0.2148(5) 0.5656(5) -0.2428(5) 0.0367(13) Uani 1 1 d . . . . .
C45 C -0.005(2) 0.110(3) -0.473(2) 0.148(7) Uani 0.5 1 d D U P B -1
H45A H -0.054541 0.075940 -0.538877 0.223 Uiso 0.5 1 calc R U P B -1
H45B H -0.046222 0.132537 -0.418809 0.223 Uiso 0.5 1 calc R U P B -1
H45C H 0.055810 0.177128 -0.464242 0.223 Uiso 0.5 1 calc R U P B -1
C46 C 0.8749(5) 0.7745(5) 0.7510(5) 0.0447(15) Uani 1 1 d . . . . .
H46 H 0.902164 0.718410 0.754645 0.054 Uiso 1 1 calc R U . . .

loop_
_atom_site_aniso_label
_atom_site_aniso_U_11
_atom_site_aniso_U_22
_atom_site_aniso_U_33
_atom_site_aniso_U_23
_atom_site_aniso_U_13
_atom_site_aniso_U_12
Ag1 0.0342(2) 0.0254(2) 0.0356(2) 0.01340(17) 0.01410(16) 0.01217(16)
Ag2 0.0304(2) 0.0280(2) 0.0386(2) 0.01370(18) 0.00614(17) 0.00587(16)
Ag3 0.0401(2) 0.0223(2) 0.0346(2) 0.01058(16) 0.01446(17) 0.01018(17)
S1 0.0322(7) 0.0226(6) 0.0337(7) 0.0093(5) 0.0096(5) 0.0090(5)
S2 0.0322(7) 0.0351(7) 0.0348(7) 0.0066(6) 0.0115(6) 0.0087(6)
S3 0.0267(6) 0.0225(6) 0.0404(7) 0.0125(5) 0.0105(5) 0.0067(5)
P1 0.0294(7) 0.0288(7) 0.0309(7) 0.0093(6) 0.0083(5) 0.0080(6)
O1 0.047(2) 0.036(2) 0.038(2) 0.0083(19) 0.0096(19) 0.0134(19)
O2 0.061(3) 0.031(2) 0.059(3) 0.026(2) 0.032(2) 0.025(2)
O3 0.172(7) 0.175(7) 0.173(7) 0.078(4) 0.041(3) 0.060(3)
O4 0.073(3) 0.043(2) 0.075(3) 0.033(2) 0.043(3) 0.032(2)
O5 0.091(4) 0.045(3) 0.096(4) 0.042(3) 0.063(3) 0.040(3)
O6 0.212(10) 0.196(9) 0.121(6) 0.102(7) 0.092(7) 0.146(8)
O7 0.190(10) 0.083(6) 0.076(6) 0.020(5) 0.076(7) 0.059(6)
O7A 0.188(11) 0.066(7) 0.070(7) 0.019(6) 0.079(7) 0.057(7)
O8 0.195(11) 0.109(8) 0.083(7) 0.020(6) 0.100(8) 0.040(8)
O8A 0.188(10) 0.093(7) 0.095(7) 0.030(6) 0.100(7) 0.045(7)
N1 0.031(2) 0.025(2) 0.037(2) 0.010(2) 0.0100(19) 0.0106(19)
N2 0.036(2) 0.043(2) 0.044(2) 0.0227(18) 0.0111(18) 0.0045(18)
N3 0.031(2) 0.023(2) 0.034(2) 0.0117(19) 0.0098(19) 0.0092(18)
C1 0.027(3) 0.025(3) 0.031(3) 0.012(2) 0.005(2) 0.007(2)
C2 0.050(3) 0.040(3) 0.074(3) 0.018(2) 0.026(2) 0.002(2)
C3 0.035(3) 0.034(3) 0.043(3) 0.014(3) -0.003(3) 0.005(3)
C4 0.028(3) 0.027(3) 0.031(3) 0.013(2) 0.004(2) 0.006(2)
C5 0.053(3) 0.042(3) 0.094(3) 0.008(3) 0.031(3) 0.007(2)
C6 0.030(3) 0.037(3) 0.033(3) 0.020(2) 0.011(2) 0.013(2)
C7 0.043(2) 0.046(3) 0.051(3) 0.026(2) 0.009(2) 0.004(2)
C8 0.038(3) 0.025(3) 0.033(3) 0.012(2) 0.010(2) 0.014(2)
C9 0.112(7) 0.067(5) 0.031(3) 0.014(3) 0.013(4) 0.057(5)
C10 0.023(3) 0.023(3) 0.046(3) 0.012(2) 0.009(2) 0.002(2)
C11 0.159(9) 0.187(10) 0.138(8) 0.095(8) 0.089(7) 0.052(8)
C12 0.029(3) 0.029(3) 0.029(3) 0.015(2) 0.009(2) 0.011(2)
C13 0.046(4) 0.045(4) 0.041(3) 0.007(3) 0.008(3) 0.020(3)
C14 0.035(2) 0.041(2) 0.049(2) 0.027(2) 0.013(2) 0.0109(19)
C15 0.055(3) 0.057(3) 0.047(2) 0.021(2) 0.020(2) -0.003(2)
C16 0.031(3) 0.022(3) 0.036(3) 0.012(2) 0.011(2) 0.007(2)
C17 0.049(3) 0.054(3) 0.051(3) 0.027(2) 0.005(2) 0.000(2)
C18 0.043(2) 0.057(3) 0.037(2) 0.020(2) 0.011(2) 0.028(2)
C19 0.068(3) 0.085(3) 0.047(3) 0.017(3) -0.003(2) 0.038(3)
C20 0.034(3) 0.031(3) 0.040(3) 0.016(2) 0.014(2) 0.013(2)
C21 0.225(11) 0.199(9) 0.139(8) 0.103(8) 0.079(8) 0.149(9)
C22 0.035(2) 0.036(2) 0.053(3) 0.020(2) 0.019(2) 0.0107(19)
C23 0.040(2) 0.049(3) 0.041(2) 0.023(2) 0.012(2) -0.002(2)
C24 0.060(4) 0.038(3) 0.039(3) 0.011(3) 0.013(3) 0.026(3)
C25 0.053(3) 0.060(3) 0.038(2) 0.010(2) 0.007(2) 0.032(2)
C26 0.055(4) 0.054(4) 0.066(4) 0.044(4) 0.038(3) 0.035(3)
C27 0.098(6) 0.061(5) 0.044(4) 0.028(4) 0.021(4) 0.050(5)
C28 0.030(3) 0.029(3) 0.035(3) 0.009(2) 0.001(2) 0.002(2)
C29 0.039(3) 0.038(3) 0.035(3) 0.012(3) 0.009(2) 0.014(3)
C30 0.057(3) 0.037(3) 0.059(3) 0.031(3) 0.031(3) 0.028(2)
C31 0.052(3) 0.057(3) 0.044(2) 0.027(2) 0.009(2) -0.004(2)
C32 0.063(4) 0.035(3) 0.046(3) 0.021(3) 0.027(3) 0.025(3)
C33 0.061(3) 0.073(3) 0.043(3) 0.006(2) 0.000(2) 0.038(3)
C34 0.034(3) 0.042(3) 0.042(3) 0.024(3) 0.011(2) 0.014(3)
C35 0.056(3) 0.069(3) 0.049(3) 0.028(2) 0.002(2) 0.026(2)
C36 0.039(2) 0.043(2) 0.056(3) 0.028(2) 0.014(2) 0.006(2)
C37 0.044(3) 0.037(2) 0.085(3) 0.012(2) 0.027(2) 0.010(2)
C38 0.049(4) 0.033(3) 0.042(3) 0.012(3) 0.016(3) 0.011(3)
C39 0.067(3) 0.084(3) 0.054(3) 0.029(3) -0.003(2) 0.030(3)
C40 0.030(3) 0.028(3) 0.034(3) 0.007(2) 0.001(2) 0.007(2)
C41 0.080(4) 0.069(4) 0.066(4) 0.021(3) 0.027(3) 0.000(3)
C42 0.033(3) 0.057(4) 0.064(4) 0.041(4) 0.016(3) 0.019(3)
C43 0.235(12) 0.211(11) 0.160(9) 0.107(9) 0.057(10) 0.122(10)
C44 0.046(3) 0.030(3) 0.040(3) 0.016(3) 0.014(3) 0.017(3)
C45 0.152(11) 0.197(12) 0.128(10) 0.097(9) 0.103(8) 0.054(9)
C46 0.044(3) 0.028(3) 0.051(4) 0.011(3) -0.005(3) 0.011(3)

loop_
_atom_type_symbol
_atom_type_description
_atom_type_scat_dispersion_real
_atom_type_scat_dispersion_imag
_atom_type_scat_source
C C 0.0181 0.0091 'International Tables Vol C Tables 4.2.6.8 and 6.1.1.4'
H H 0.0000 0.0000 'International Tables Vol C Tables 4.2.6.8 and 6.1.1.4'
Ag Ag 0.1306 4.2820 'International Tables Vol C Tables 4.2.6.8 and 6.1.1.4'
N N 0.0311 0.0180 'International Tables Vol C Tables 4.2.6.8 and 6.1.1.4'
O O 0.0492 0.0322 'International Tables Vol C Tables 4.2.6.8 and 6.1.1.4'
P P 0.2955 0.4335 'International Tables Vol C Tables 4.2.6.8 and 6.1.1.4'
S S 0.3331 0.5567 'International Tables Vol C Tables 4.2.6.8 and 6.1.1.4'

loop_
_geom_angle_atom_site_label_1
_geom_angle_atom_site_label_2
_geom_angle_atom_site_label_3
_geom_angle
_geom_angle_site_symmetry_1
_geom_angle_site_symmetry_3
_geom_angle_publ_flag
Ag2 Ag1 Ag2 86.509(15) . 2_665 ?
Ag3 Ag1 Ag2 60.722(14) . . ?
Ag3 Ag1 Ag2 65.142(13) . 2_665 ?
S2 Ag1 Ag2 75.75(3) 2_665 2_665 ?
S2 Ag1 Ag2 98.20(4) 2_665 . ?
S2 Ag1 Ag3 135.66(4) 2_665 . ?
S3 Ag1 Ag2 52.26(3) . . ?
S3 Ag1 Ag2 134.04(4) . 2_665 ?
S3 Ag1 Ag3 75.99(3) . . ?
S3 Ag1 S2 123.83(5) . 2_665 ?
N1 Ag1 Ag2 81.67(11) . 2_665 ?
N1 Ag1 Ag2 150.53(11) . . ?
N1 Ag1 Ag3 89.84(11) . . ?
N1 Ag1 S2 104.82(12) . 2_665 ?
N1 Ag1 S3 123.06(12) . . ?
Ag1 Ag2 Ag1 93.492(15) . 2_665 ?
Ag1 Ag2 Ag3 55.049(12) 2_665 2_665 ?
Ag1 Ag2 Ag3 67.433(14) . 2_665 ?
Ag3 Ag2 Ag1 57.384(13) . . ?
Ag3 Ag2 Ag1 69.858(14) . 2_665 ?
Ag3 Ag2 Ag3 95.597(15) . 2_665 ?
S1 Ag2 Ag1 110.27(3) 2_665 . ?
S1 Ag2 Ag1 74.97(3) 2_665 2_665 ?
S1 Ag2 Ag3 141.22(3) 2_665 . ?
S1 Ag2 Ag3 49.58(3) 2_665 2_665 ?
S3 Ag2 Ag1 140.30(3) . 2_665 ?
S3 Ag2 Ag1 52.23(3) . . ?
S3 Ag2 Ag3 114.25(3) . 2_665 ?
S3 Ag2 Ag3 74.05(3) . . ?
S3 Ag2 S1 130.90(4) . 2_665 ?
N2 Ag2 Ag1 78.26(13) . 2_665 ?
N2 Ag2 Ag1 144.92(14) . . ?
N2 Ag2 Ag3 88.06(14) . . ?
N2 Ag2 Ag3 127.74(13) . 2_665 ?
N2 Ag2 S1 100.49(13) . 2_665 ?
N2 Ag2 S3 116.80(13) . . ?
Ag1 Ag3 Ag2 61.894(14) . . ?
Ag1 Ag3 Ag2 59.808(13) . 2_665 ?
Ag2 Ag3 Ag2 84.403(15) . 2_665 ?
S1 Ag3 Ag1 78.40(3) . . ?
S1 Ag3 Ag2 131.48(3) . . ?
S1 Ag3 Ag2 50.36(3) . 2_665 ?
S1 Ag3 S2 117.37(5) . . ?
S2 Ag3 Ag1 131.82(4) . . ?
S2 Ag3 Ag2 76.92(4) . . ?
S2 Ag3 Ag2 94.11(4) . 2_665 ?
N3 Ag3 Ag1 93.25(11) . . ?
N3 Ag3 Ag2 152.64(11) . 2_665 ?
N3 Ag3 Ag2 86.67(11) . . ?
N3 Ag3 S1 124.26(12) . . ?
N3 Ag3 S2 108.97(12) . . ?
Ag3 S1 Ag2 80.06(4) . 2_665 ?
C16 S1 Ag2 100.84(18) . 2_665 ?
C16 S1 Ag3 114.67(18) . . ?
Ag3 S2 Ag1 86.99(5) . 2_665 ?
C23 S2 Ag1 100.9(2) . 2_665 ?
C23 S2 Ag3 111.0(2) . . ?
Ag1 S3 Ag2 75.51(4) . . ?
C12 S3 Ag1 115.35(18) . . ?
C12 S3 Ag2 108.24(18) . . ?
C18 P1 C40 108.2(3) . . ?
C20 P1 C18 110.1(3) . . ?
C20 P1 C22 109.6(3) . . ?
C20 P1 C40 107.5(3) . . ?
C22 P1 C18 108.4(3) . . ?
C22 P1 C40 113.1(3) . . ?
C10 O2 H2 108.7 . . ?
C11 O3 H3A 109.5 . . ?
C30 O5 H5 109.5 . . ?
C21 O6 H6A 109.2 . . ?
C16 N1 Ag1 120.0(4) . . ?
C16 N1 C24 119.3(5) . . ?
C24 N1 Ag1 119.5(4) . . ?
C7 N2 Ag2 119.4(5) . . ?
C7 N2 C23 119.6(6) . . ?
C23 N2 Ag2 121.0(4) . . ?
C8 N3 Ag3 124.0(3) . . ?
C8 N3 C12 118.8(5) . . ?
C12 N3 Ag3 117.1(3) . . ?
C4 C1 C10 118.7(5) . . ?
C4 C1 C12 118.8(5) . . ?
C12 C1 C10 122.5(5) . . ?
C5 C2 H2A 120.3 . . ?
C36 C2 H2A 120.3 . . ?
C36 C2 C5 119.3(7) . . ?
C28 C3 H3 119.9 . . ?
C46 C3 H3 119.9 . . ?
C46 C3 C28 120.1(6) . . ?
C1 C4 H4 119.6 . . ?
C6 C4 C1 120.8(5) . . ?
C6 C4 H4 119.6 . . ?
C2 C5 H5A 119.4 . . ?
C2 C5 C37 121.2(8) . . ?
C37 C5 H5A 119.4 . . ?
C4 C6 H6 121.6 . . ?
C4 C6 C8 116.9(5) . . ?
C8 C6 H6 121.6 . . ?
N2 C7 H7 124(5) . . ?
N2 C7 C17 123.8(7) . . ?
C17 C7 H7 112(5) . . ?
N3 C8 C6 123.8(5) . . ?
N3 C8 H8 118.1 . . ?
C6 C8 H8 118.1 . . ?
C24 C9 H9 120.8 . . ?
C24 C9 C27 118.4(6) . . ?
C27 C9 H9 120.8 . . ?
O1 C10 O2 126.3(5) . . ?
O1 C10 C1 121.7(5) . . ?
O2 C10 C1 112.0(5) . . ?
O3 C11 H11A 109.4 . . ?
O3 C11 H11B 109.4 . . ?
O3 C11 C45 111(2) . . ?
H11A C11 H11B 108.0 . . ?
C45 C11 H11A 109.4 . . ?
C45 C11 H11B 109.4 . . ?
N3 C12 S3 119.6(4) . . ?
N3 C12 C1 120.9(5) . . ?
C1 C12 S3 119.5(4) . . ?
C29 C13 H13 119.9 . . ?
C46 C13 H13 119.9 . . ?
C46 C13 C29 120.2(6) . . ?
C22 C14 H14 120.3 . . ?
C22 C14 C36 119.4(6) . . ?
C36 C14 H14 120.3 . . ?
C23 C15 C31 117.4(7) . . ?
C23 C15 C41 127.8(7) . . ?
C31 C15 C41 114.5(6) . . ?
N1 C16 S1 119.3(4) . . ?
N1 C16 C44 120.9(5) . . ?
C44 C16 S1 119.7(4) . . ?
C7 C17 H17 121.2 . . ?
C7 C17 C31 117.6(7) . . ?
C31 C17 H17 121.2 . . ?
C25 C18 P1 120.0(5) . . ?
C35 C18 P1 120.6(6) . . ?
C35 C18 C25 119.3(6) . . ?
C33 C19 H19 119.9 . . ?
C39 C19 H19 119.9 . . ?
C39 C19 C33 120.2(8) . . ?
C34 C20 P1 120.5(5) . . ?
C34 C20 C38 119.8(5) . . ?
C38 C20 P1 119.5(5) . . ?
O6 C21 H21A 105.6 . . ?
O6 C21 H21B 105.6 . . ?
O6 C21 C43 126.9(15) . . ?
H21A C21 H21B 106.1 . . ?
C43 C21 H21A 105.6 . . ?
C43 C21 H21B 105.6 . . ?
C14 C22 P1 121.4(5) . . ?
C14 C22 C37 120.2(6) . . ?
C37 C22 P1 118.0(5) . . ?
N2 C23 S2 118.6(5) . . ?
N2 C23 C15 121.2(7) . . ?
C15 C23 S2 120.2(6) . . ?
N1 C24 C9 123.2(6) . . ?
N1 C24 H24 118.4 . . ?
C9 C24 H24 118.4 . . ?
C18 C25 H25 120.2 . . ?
C33 C25 C18 119.5(8) . . ?
C33 C25 H25 120.2 . . ?
C32 C26 H26 119.9 . . ?
C32 C26 C42 120.2(6) . . ?
C42 C26 H26 119.9 . . ?
C9 C27 H27 120.0 . . ?
C9 C27 C44 120.0(6) . . ?
C44 C27 H27 120.0 . . ?
C3 C28 H28 120.4 . . ?
C3 C28 C40 119.3(6) . . ?
C40 C28 H28 120.4 . . ?
C13 C29 H29 120.0 . . ?
C13 C29 C40 119.9(6) . . ?
C40 C29 H29 120.0 . . ?
O4 C30 O5 124.7(6) . . ?
O4 C30 C44 121.8(5) . . ?
O5 C30 C44 113.5(5) . . ?
C15 C31 H31 120.0 . . ?
C17 C31 C15 120.1(7) . . ?
C17 C31 H31 120.0 . . ?
C26 C32 H32 119.8 . . ?
C26 C32 C38 120.3(6) . . ?
C38 C32 H32 119.8 . . ?
C19 C33 C25 120.5(8) . . ?
C19 C33 H33 119.8 . . ?
C25 C33 H33 119.8 . . ?
C20 C34 H34 119.9 . . ?
C42 C34 C20 120.1(6) . . ?
C42 C34 H34 119.9 . . ?
C18 C35 H35 120.1 . . ?
C18 C35 C39 119.9(8) . . ?
C39 C35 H35 120.1 . . ?
C2 C36 C14 121.0(6) . . ?
C2 C36 H36 119.5 . . ?
C14 C36 H36 119.5 . . ?
C5 C37 C22 118.7(7) . . ?
C5 C37 H37 120.6 . . ?
C22 C37 H37 120.6 . . ?
C20 C38 H38 120.4 . . ?
C32 C38 C20 119.3(6) . . ?
C32 C38 H38 120.4 . . ?
C19 C39 C35 120.6(9) . . ?
C19 C39 H39 119.7 . . ?
C35 C39 H39 119.7 . . ?
C28 C40 P1 119.6(4) . . ?
C29 C40 P1 120.7(5) . . ?
C29 C40 C28 119.7(6) . . ?
O7 C41 O8 124.78(17) . . ?
O7 C41 C15 131.8(6) . . ?
O7A C41 O8A 125.9(10) . . ?
O7A C41 C15 115.5(8) . . ?
O8 C41 C15 103.2(6) . . ?
O8A C41 C15 118.6(8) . . ?
C26 C42 H42 119.9 . . ?
C34 C42 C26 120.2(6) . . ?
C34 C42 H42 119.9 . . ?
C21 C43 H43A 110.2 . . ?
C21 C43 H43B 101.9 . . ?
C21 C43 H43C 116.1 . . ?
H43A C43 H43B 109.5 . . ?
H43A C43 H43C 109.4 . . ?
H43B C43 H43C 109.5 . . ?
C16 C44 C30 123.3(5) . . ?
C27 C44 C16 118.1(5) . . ?
C27 C44 C30 118.6(6) . . ?
C11 C45 H45A 109.5 . . ?
C11 C45 H45B 109.5 . . ?
C11 C45 H45C 109.5 . . ?
H45A C45 H45B 109.5 . . ?
H45A C45 H45C 109.5 . . ?
H45B C45 H45C 109.5 . . ?
C3 C46 H46 119.6 . . ?
C13 C46 C3 120.7(6) . . ?
C13 C46 H46 119.6 . . ?

loop_
_geom_bond_atom_site_label_1
_geom_bond_atom_site_label_2
_geom_bond_distance
_geom_bond_site_symmetry_2
_geom_bond_publ_flag
Ag1 Ag2 3.0356(6) 2_665 ?
Ag1 Ag2 3.0145(6) . ?
Ag1 Ag3 2.8786(5) . ?
Ag1 S2 2.5078(14) 2_665 ?
Ag1 S3 2.4613(13) . ?
Ag1 N1 2.303(5) . ?
Ag2 Ag3 2.9810(6) . ?
Ag2 Ag3 3.1866(6) 2_665 ?
Ag2 S1 2.4915(14) 2_665 ?
Ag2 S3 2.4622(14) . ?
Ag2 N2 2.333(5) . ?
Ag3 S1 2.4630(14) . ?
Ag3 S2 2.4976(15) . ?
Ag3 N3 2.291(4) . ?
S1 C16 1.756(6) . ?
S2 C23 1.771(7) . ?
S3 C12 1.772(5) . ?
P1 C18 1.796(6) . ?
P1 C20 1.788(6) . ?
P1 C22 1.796(6) . ?
P1 C40 1.802(6) . ?
O1 C10 1.222(7) . ?
O2 H2 0.9102 . ?
O2 C10 1.279(7) . ?
O3 H3A 0.8400 . ?
O3 C11 1.488(18) . ?
O4 C30 1.203(8) . ?
O5 H5 0.8400 . ?
O5 C30 1.269(8) . ?
O6 H6A 0.9105 . ?
O6 C21 1.4205(10) . ?
O7 C41 1.2000(10) . ?
O7A C41 1.2003(10) . ?
O8 C41 1.2813(10) . ?
O8A C41 1.2797(10) . ?
N1 C16 1.338(7) . ?
N1 C24 1.347(8) . ?
N2 C7 1.342(9) . ?
N2 C23 1.342(9) . ?
N3 C8 1.341(7) . ?
N3 C12 1.347(7) . ?
C1 C4 1.382(8) . ?
C1 C10 1.522(7) . ?
C1 C12 1.400(7) . ?
C2 H2A 0.9500 . ?
C2 C5 1.377(11) . ?
C2 C36 1.372(10) . ?
C3 H3 0.9500 . ?
C3 C28 1.387(9) . ?
C3 C46 1.382(10) . ?
C4 H4 0.9500 . ?
C4 C6 1.379(8) . ?
C5 H5A 0.9500 . ?
C5 C37 1.382(11) . ?
C6 H6 0.9500 . ?
C6 C8 1.386(8) . ?
C7 H7 0.90(8) . ?
C7 C17 1.369(10) . ?
C8 H8 0.9500 . ?
C9 H9 0.9500 . ?
C9 C24 1.361(10) . ?
C9 C27 1.377(10) . ?
C11 H11A 0.9900 . ?
C11 H11B 0.9900 . ?
C11 C45 1.513(19) . ?
C13 H13 0.9500 . ?
C13 C29 1.386(9) . ?
C13 C46 1.367(10) . ?
C14 H14 0.9500 . ?
C14 C22 1.378(8) . ?
C14 C36 1.387(9) . ?
C15 C23 1.389(9) . ?
C15 C31 1.441(12) . ?
C15 C41 1.482(10) . ?
C16 C44 1.409(8) . ?
C17 H17 0.9500 . ?
C17 C31 1.370(11) . ?
C18 C25 1.394(10) . ?
C18 C35 1.381(10) . ?
C19 H19 0.9500 . ?
C19 C33 1.370(13) . ?
C19 C39 1.358(13) . ?
C20 C34 1.390(8) . ?
C20 C38 1.396(9) . ?
C21 H21A 0.9900 . ?
C21 H21B 0.9900 . ?
C21 C43 1.46(2) . ?
C22 C37 1.403(10) . ?
C24 H24 0.9500 . ?
C25 H25 0.9500 . ?
C25 C33 1.382(10) . ?
C26 H26 0.9500 . ?
C26 C32 1.373(10) . ?
C26 C42 1.387(10) . ?
C27 H27 0.9500 . ?
C27 C44 1.395(9) . ?
C28 H28 0.9500 . ?
C28 C40 1.404(9) . ?
C29 H29 0.9500 . ?
C29 C40 1.389(8) . ?
C30 C44 1.523(8) . ?
C31 H31 0.9500 . ?
C32 H32 0.9500 . ?
C32 C38 1.385(9) . ?
C33 H33 0.9500 . ?
C34 H34 0.9500 . ?
C34 C42 1.366(9) . ?
C35 H35 0.9500 . ?
C35 C39 1.385(10) . ?
C36 H36 0.9500 . ?
C37 H37 0.9500 . ?
C38 H38 0.9500 . ?
C39 H39 0.9500 . ?
C42 H42 0.9500 . ?
C43 H43A 0.9801 . ?
C43 H43B 0.9799 . ?
C43 H43C 0.9801 . ?
C45 H45A 0.9800 . ?
C45 H45B 0.9800 . ?
C45 H45C 0.9800 . ?
C46 H46 0.9500 . ?

loop_
_geom_torsion_atom_site_label_1
_geom_torsion_atom_site_label_2
_geom_torsion_atom_site_label_3
_geom_torsion_atom_site_label_4
_geom_torsion
_geom_torsion_site_symmetry_1
_geom_torsion_site_symmetry_2
_geom_torsion_site_symmetry_3
_geom_torsion_site_symmetry_4
_geom_torsion_publ_flag
Ag1 S2 C23 N2 -46.3(5) 2_665 . . . ?
Ag1 S2 C23 C15 131.6(5) 2_665 . . . ?
Ag1 S3 C12 N3 -35.9(5) . . . . ?
Ag1 S3 C12 C1 146.4(4) . . . . ?
Ag1 N1 C16 S1 -8.6(6) . . . . ?
Ag1 N1 C16 C44 167.6(4) . . . . ?
Ag1 N1 C24 C9 -166.3(7) . . . . ?
Ag2 S1 C16 N1 56.6(4) 2_665 . . . ?
Ag2 S1 C16 C44 -119.6(4) 2_665 . . . ?
Ag2 S3 C12 N3 46.3(5) . . . . ?
Ag2 S3 C12 C1 -131.4(4) . . . . ?
Ag2 N2 C7 C17 -179.4(5) . . . . ?
Ag2 N2 C23 S2 -6.8(7) . . . . ?
Ag2 N2 C23 C15 175.4(5) . . . . ?
Ag3 S1 C16 N1 -27.3(5) . . . . ?
Ag3 S1 C16 C44 156.4(4) . . . . ?
Ag3 S2 C23 N2 44.7(6) . . . . ?
Ag3 S2 C23 C15 -137.4(5) . . . . ?
Ag3 N3 C8 C6 -177.8(4) . . . . ?
Ag3 N3 C12 S3 0.5(5) . . . . ?
Ag3 N3 C12 C1 178.2(4) . . . . ?
S1 C16 C44 C27 175.2(6) . . . . ?
S1 C16 C44 C30 -5.8(8) . . . . ?
P1 C18 C25 C33 176.6(5) . . . . ?
P1 C18 C35 C39 -178.6(6) . . . . ?
P1 C20 C34 C42 175.4(5) . . . . ?
P1 C20 C38 C32 -174.4(5) . . . . ?
P1 C22 C37 C5 -176.6(7) . . . . ?
O4 C30 C44 C16 -52.7(10) . . . . ?
O4 C30 C44 C27 126.3(8) . . . . ?
O5 C30 C44 C16 127.9(7) . . . . ?
O5 C30 C44 C27 -53.0(9) . . . . ?
N1 C16 C44 C27 -1.0(9) . . . . ?
N1 C16 C44 C30 178.1(5) . . . . ?
N2 C7 C17 C31 1.4(11) . . . . ?
C1 C4 C6 C8 -0.1(8) . . . . ?
C2 C5 C37 C22 3.3(15) . . . . ?
C3 C28 C40 P1 176.9(4) . . . . ?
C3 C28 C40 C29 -0.9(8) . . . . ?
C4 C1 C10 O1 115.8(6) . . . . ?
C4 C1 C10 O2 -62.7(7) . . . . ?
C4 C1 C12 S3 177.7(4) . . . . ?
C4 C1 C12 N3 0.1(8) . . . . ?
C4 C6 C8 N3 -0.6(8) . . . . ?
C5 C2 C36 C14 0.2(12) . . . . ?
C7 N2 C23 S2 171.8(5) . . . . ?
C7 N2 C23 C15 -6.0(9) . . . . ?
C7 C17 C31 C15 -0.8(10) . . . . ?
C8 N3 C12 S3 -178.3(4) . . . . ?
C8 N3 C12 C1 -0.7(8) . . . . ?
C9 C27 C44 C16 0.7(12) . . . . ?
C9 C27 C44 C30 -178.4(8) . . . . ?
C10 C1 C4 C6 179.9(5) . . . . ?
C10 C1 C12 S3 -1.9(7) . . . . ?
C10 C1 C12 N3 -179.5(5) . . . . ?
C12 N3 C8 C6 1.0(8) . . . . ?
C12 C1 C4 C6 0.3(8) . . . . ?
C12 C1 C10 O1 -64.7(7) . . . . ?
C12 C1 C10 O2 116.9(6) . . . . ?
C13 C29 C40 P1 -177.8(5) . . . . ?
C13 C29 C40 C28 0.0(9) . . . . ?
C14 C22 C37 C5 -3.9(12) . . . . ?
C16 N1 C24 C9 1.3(11) . . . . ?
C18 P1 C20 C34 25.7(6) . . . . ?
C18 P1 C20 C38 -160.5(5) . . . . ?
C18 P1 C22 C14 -90.6(6) . . . . ?
C18 P1 C22 C37 82.0(7) . . . . ?
C18 P1 C40 C28 -130.7(5) . . . . ?
C18 P1 C40 C29 47.0(6) . . . . ?
C18 C25 C33 C19 2.2(11) . . . . ?
C18 C35 C39 C19 1.8(13) . . . . ?
C20 P1 C18 C25 -78.4(6) . . . . ?
C20 P1 C18 C35 99.1(6) . . . . ?
C20 P1 C22 C14 149.2(5) . . . . ?
C20 P1 C22 C37 -38.2(7) . . . . ?
C20 P1 C40 C28 -11.8(5) . . . . ?
C20 P1 C40 C29 165.9(5) . . . . ?
C20 C34 C42 C26 -1.5(9) . . . . ?
C22 P1 C18 C25 161.7(5) . . . . ?
C22 P1 C18 C35 -20.8(7) . . . . ?
C22 P1 C20 C34 144.8(5) . . . . ?
C22 P1 C20 C38 -41.4(6) . . . . ?
C22 P1 C40 C28 109.3(5) . . . . ?
C22 P1 C40 C29 -73.0(5) . . . . ?
C22 C14 C36 C2 -0.8(10) . . . . ?
C23 N2 C7 C17 2.0(10) . . . . ?
C23 C15 C31 C17 -2.9(10) . . . . ?
C23 C15 C41 O7 -125.9(13) . . . . ?
C23 C15 C41 O7A -60.7(10) . . . . ?
C23 C15 C41 O8 58.3(12) . . . . ?
C23 C15 C41 O8A 119.3(10) . . . . ?
C24 N1 C16 S1 -176.2(5) . . . . ?
C24 N1 C16 C44 0.0(8) . . . . ?
C24 C9 C27 C44 0.5(14) . . . . ?
C25 C18 C35 C39 -1.1(11) . . . . ?
C26 C32 C38 C20 -0.5(9) . . . . ?
C27 C9 C24 N1 -1.6(14) . . . . ?
C28 C3 C46 C13 -0.9(9) . . . . ?
C29 C13 C46 C3 -0.1(10) . . . . ?
C31 C15 C23 S2 -171.4(5) . . . . ?
C31 C15 C23 N2 6.4(10) . . . . ?
C31 C15 C41 O7 48.1(14) . . . . ?
C31 C15 C41 O7A 113.3(9) . . . . ?
C31 C15 C41 O8 -127.7(9) . . . . ?
C31 C15 C41 O8A -66.7(9) . . . . ?
C32 C26 C42 C34 0.3(9) . . . . ?
C33 C19 C39 C35 -0.6(13) . . . . ?
C34 C20 C38 C32 -0.6(9) . . . . ?
C35 C18 C25 C33 -0.9(10) . . . . ?
C36 C2 C5 C37 -1.5(15) . . . . ?
C36 C14 C22 P1 175.1(5) . . . . ?
C36 C14 C22 C37 2.7(10) . . . . ?
C38 C20 C34 C42 1.6(9) . . . . ?
C39 C19 C33 C25 -1.5(13) . . . . ?
C40 P1 C18 C25 38.7(6) . . . . ?
C40 P1 C18 C35 -143.7(6) . . . . ?
C40 P1 C20 C34 -91.9(5) . . . . ?
C40 P1 C20 C38 81.9(5) . . . . ?
C40 P1 C22 C14 29.3(7) . . . . ?
C40 P1 C22 C37 -158.1(6) . . . . ?
C41 C15 C23 S2 2.4(10) . . . . ?
C41 C15 C23 N2 -179.8(6) . . . . ?
C41 C15 C31 C17 -177.6(6) . . . . ?
C42 C26 C32 C38 0.7(9) . . . . ?
C46 C3 C28 C40 1.3(8) . . . . ?
C46 C13 C29 C40 0.5(10) . . . . ?
